data_4317873
loop_
_publ_author_name
'Carsten Knapp'
'Enno Lork'
'Paul G. Watson'
'R\"udiger Mews'

_publ_contact_author
;
          R\"udiger Mews
          Institute of Inorganic and Physical Chemistry
          University of Bremen
          P.O.330 440
          D - 28334 Bremen
          Germany
;
_publ_contact_author_fax '+49 421 218 4267'
_publ_contact_author_phone '+49 421 218 3354'
_publ_section_title
;
 Lithium Fluoroarylamidinates: Syntheses, Structures, and Reactions
;
_journal_name_full 'Inorganic Chemistry'
_journal_page_first 2014
_journal_page_last 2025
_journal_paper_doi 10.1021/ic011099t
_journal_volume 41
_journal_year 2002
_chemical_formula_sum 'C21 H38 F5 Li N2 O2 Si2'
_chemical_formula_weight 508.65
_chemical_name_systematic
;
   ?
;
_space_group_IT_number 15
_symmetry_cell_setting monoclinic
_symmetry_space_group_name_Hall '-C 2yc'
_symmetry_space_group_name_H-M 'C 1 2/c 1'
_atom_sites_solution_hydrogens geom
_atom_sites_solution_primary direct
_atom_sites_solution_secondary difmap
_audit_creation_method SHELXL-97
_cell_angle_alpha 90.00
_cell_angle_beta 95.700(10)
_cell_angle_gamma 90.00
_cell_formula_units_Z 4
_cell_length_a 15.174(2)
_cell_length_b 13.383(2)
_cell_length_c 14.5020(10)
_cell_measurement_reflns_used 63
_cell_measurement_temperature 173(2)
_cell_measurement_theta_max 17.194
_cell_measurement_theta_min 2.680
_cell_volume 2930.4(6)
_computing_cell_refinement 'Siemens XSCANS'
_computing_data_collection 'Siemens XSCANS'
_computing_data_reduction 'Siemens XSCANS'
_computing_molecular_graphics Diamond
_computing_publication_material 'SHELXL-97 (Sheldrick, 1997)'
_computing_structure_refinement 'SHELXL-97 (Sheldrick, 1997)'
_computing_structure_solution 'SHELXS-97 (Sheldrick, 1997)'
_diffrn_ambient_temperature 173(2)
_diffrn_measured_fraction_theta_full 0.998
_diffrn_measured_fraction_theta_max 0.998
_diffrn_measurement_device_type 'Siemens P4'
_diffrn_measurement_method '2\q/\w scans'
_diffrn_radiation_monochromator graphite
_diffrn_radiation_source 'normal-focus sealed tube'
_diffrn_radiation_type MoK\a
_diffrn_radiation_wavelength 0.71073
_diffrn_reflns_av_R_equivalents 0.0350
_diffrn_reflns_av_sigmaI/netI 0.0276
_diffrn_reflns_limit_h_max 11
_diffrn_reflns_limit_h_min -11
_diffrn_reflns_limit_k_max 11
_diffrn_reflns_limit_k_min -11
_diffrn_reflns_limit_l_max 17
_diffrn_reflns_limit_l_min -17
_diffrn_reflns_number 10104
_diffrn_reflns_theta_full 25.00
_diffrn_reflns_theta_max 25.00
_diffrn_reflns_theta_min 2.55
_diffrn_standards_decay_% 'random variation +/-2.0'
_diffrn_standards_interval_count 197
_diffrn_standards_number 3
_exptl_absorpt_coefficient_mu 0.171
_exptl_absorpt_correction_T_max 0.9349
_exptl_absorpt_correction_T_min 0.9046
_exptl_absorpt_correction_type none
_exptl_crystal_colour yellow
_exptl_crystal_density_diffrn 1.153
_exptl_crystal_density_method 'not measured'
_exptl_crystal_description blocks
_exptl_crystal_F_000 1080
_exptl_crystal_size_max 0.60
_exptl_crystal_size_mid 0.50
_exptl_crystal_size_min 0.40
_refine_diff_density_max 0.413
_refine_diff_density_min -0.227
_refine_diff_density_rms 0.046
_refine_ls_extinction_coef 0.0004(4)
_refine_ls_extinction_expression Fc^*^=kFc[1+0.001xFc^2^\l^3^/sin(2\q)]^-1/4^
_refine_ls_extinction_method SHELXL
_refine_ls_goodness_of_fit_ref 1.056
_refine_ls_hydrogen_treatment refU
_refine_ls_matrix_type full
_refine_ls_number_parameters 160
_refine_ls_number_reflns 2576
_refine_ls_number_restraints 0
_refine_ls_restrained_S_all 1.056
_refine_ls_R_factor_all 0.0675
_refine_ls_R_factor_gt 0.0529
_refine_ls_shift/su_max 0.002
_refine_ls_shift/su_mean 0.000
_refine_ls_structure_factor_coef Fsqd
_refine_ls_weighting_details 'calc w=1/[\s^2^(Fo^2^)+(0.0756P)^2^+3.1469P] where P=(Fo^2^+2Fc^2^)/3'
_refine_ls_weighting_scheme calc
_refine_ls_wR_factor_gt 0.1405
_refine_ls_wR_factor_ref 0.1525
_reflns_number_gt 2071
_reflns_number_total 2576
_reflns_threshold_expression >2sigma(I)
_cod_data_source_file ic011099t_09.cif
_cod_data_source_block 5e
_cod_depositor_comments
;
The following automatic conversions were performed:

'_symmetry_cell_setting' value 'Monoclinic' changed to 'monoclinic'
according to the built-in table from CIF Core dictionary named
'cif_core.dic' version 2.4.1 from 2010-06-29.

Automatic conversion script
Id: cif_fix_values 1646 2011-03-28 12:23:43Z adriana 

The following automatic conversions were performed:
data name '_publ_contact_autor' replaced with '_publ_contact_author'
as specified in the replacement file
'/home/antanas/src/cod-tools/trunk/data/replacement-values/replacement_tags.lst'.

Automatic conversion script
Id: cif_correct_tags 4998 2017-03-02 13:24:31Z antanas 
;
_cod_database_code 4317873

loop_
_symmetry_equiv_pos_as_xyz
'x, y, z'
'-x, y, -z+1/2'
'x+1/2, y+1/2, z'
'-x+1/2, y+1/2, -z+1/2'
'-x, -y, -z'
'x, -y, z-1/2'
'-x+1/2, -y+1/2, -z'
'x+1/2, -y+1/2, z-1/2'

loop_
_atom_site_label
_atom_site_type_symbol
_atom_site_fract_x
_atom_site_fract_y
_atom_site_fract_z
_atom_site_U_iso_or_equiv
_atom_site_adp_type
_atom_site_occupancy
_atom_site_symmetry_multiplicity
_atom_site_calc_flag
_atom_site_refinement_flags
_atom_site_disorder_assembly
_atom_site_disorder_group
Li1 Li 0.0000 0.8822(4) 0.2500 0.0446(13) Uani 1 2 d S . .
N1 N 0.02266(12) 0.75446(14) 0.17639(13) 0.0389(5) Uani 1 1 d . . .
Si1 Si 0.05290(5) 0.71366(5) 0.07216(5) 0.0438(3) Uani 1 1 d . . .
C6 C -0.0455(2) 0.6693(3) -0.0048(2) 0.0767(10) Uani 1 1 d . . .
H6A H -0.0685 0.6078 0.0207 0.134(5) Uiso 1 1 calc R . .
H6B H -0.0281 0.6559 -0.0669 0.134(5) Uiso 1 1 calc R . .
H6C H -0.0917 0.7208 -0.0086 0.134(5) Uiso 1 1 calc R . .
C7 C 0.0992(3) 0.8230(3) 0.0138(2) 0.0773(10) Uani 1 1 d . . .
H7A H 0.0561 0.8777 0.0098 0.134(5) Uiso 1 1 calc R . .
H7B H 0.1120 0.8039 -0.0487 0.134(5) Uiso 1 1 calc R . .
H7C H 0.1540 0.8450 0.0496 0.134(5) Uiso 1 1 calc R . .
C8 C 0.1382(3) 0.6132(3) 0.0799(2) 0.0857(12) Uani 1 1 d . . .
H8A H 0.1886 0.6334 0.1234 0.134(5) Uiso 1 1 calc R . .
H8B H 0.1583 0.6020 0.0185 0.134(5) Uiso 1 1 calc R . .
H8C H 0.1126 0.5514 0.1017 0.134(5) Uiso 1 1 calc R . .
C1 C 0.0000 0.7072(2) 0.2500 0.0368(7) Uani 1 2 d S . .
C2 C 0.0000 0.5931(3) 0.2500 0.0569(11) Uani 1 2 d S . .
C3 C -0.0726(3) 0.5398(2) 0.2133(2) 0.0796(11) Uani 1 1 d . . .
F1 F -0.14608(16) 0.58760(19) 0.17780(14) 0.0931(8) Uani 1 1 d . . .
C4 C -0.0723(5) 0.4353(3) 0.2134(3) 0.124(2) Uani 1 1 d . . .
F2 F 0.0000 0.2848(2) 0.2500 0.228(4) Uani 1 2 d S . .
C5 C 0.0000 0.3848(5) 0.2500 0.158(6) Uani 1 2 d S . .
F3 F -0.1459(3) 0.3865(2) 0.1763(2) 0.1826(19) Uani 1 1 d . . .
O1 O -0.10208(12) 0.96225(15) 0.20203(14) 0.0629(6) Uani 1 1 d . . .
C9 C -0.2096(3) 0.8517(3) 0.1279(4) 0.1092(15) Uani 1 1 d . . .
H9A H -0.1784 0.7944 0.1579 0.134(5) Uiso 1 1 calc R . .
H9B H -0.2399 0.8309 0.0682 0.134(5) Uiso 1 1 calc R . .
H9C H -0.2532 0.8768 0.1677 0.134(5) Uiso 1 1 calc R . .
C10 C -0.1477(2) 0.9285(3) 0.1135(3) 0.0840(11) Uani 1 1 d . . .
H10A H -0.1789 0.9856 0.0816 0.205(14) Uiso 1 1 calc R . .
H10B H -0.1036 0.9031 0.0733 0.205(14) Uiso 1 1 calc R . .
C11 C -0.1511(3) 1.0315(4) 0.2466(3) 0.1146(17) Uani 1 1 d . . .
H11A H -0.2073 1.0001 0.2606 0.205(14) Uiso 1 1 calc R . .
H11B H -0.1660 1.0883 0.2042 0.205(14) Uiso 1 1 calc R . .
C12 C -0.1049(3) 1.0693(3) 0.3321(3) 0.0987(13) Uani 1 1 d . . .
H12A H -0.0986 1.0155 0.3782 0.134(5) Uiso 1 1 calc R . .
H12B H -0.1389 1.1243 0.3557 0.134(5) Uiso 1 1 calc R . .
H12C H -0.0461 1.0934 0.3202 0.134(5) Uiso 1 1 calc R . .

loop_
_atom_site_aniso_label
_atom_site_aniso_U_11
_atom_site_aniso_U_22
_atom_site_aniso_U_33
_atom_site_aniso_U_23
_atom_site_aniso_U_13
_atom_site_aniso_U_12
Li1 0.042(3) 0.040(3) 0.050(3) 0.000 -0.005(2) 0.000
N1 0.0441(11) 0.0370(10) 0.0361(10) 0.0020(8) 0.0061(8) 0.0009(8)
Si1 0.0511(4) 0.0449(4) 0.0369(4) 0.0028(3) 0.0120(3) 0.0038(3)
C6 0.080(2) 0.106(3) 0.0453(16) -0.0188(17) 0.0093(15) -0.0156(19)
C7 0.104(3) 0.077(2) 0.0566(18) 0.0079(16) 0.0328(18) -0.0143(19)
C8 0.103(3) 0.100(3) 0.0591(19) 0.0119(18) 0.0309(18) 0.050(2)
C1 0.0392(16) 0.0341(16) 0.0375(16) 0.000 0.0062(13) 0.000
C2 0.092(3) 0.0358(19) 0.049(2) 0.000 0.041(2) 0.000
C3 0.134(3) 0.0528(19) 0.061(2) -0.0190(15) 0.057(2) -0.036(2)
F1 0.1016(16) 0.1089(17) 0.0733(13) -0.0347(12) 0.0306(12) -0.0599(14)
C4 0.249(7) 0.061(3) 0.081(3) -0.035(2) 0.106(4) -0.073(3)
F2 0.540(11) 0.0281(15) 0.150(4) 0.000 0.212(6) 0.000
C5 0.367(18) 0.031(3) 0.100(6) 0.000 0.147(9) 0.000
F3 0.328(5) 0.120(2) 0.122(2) -0.0744(18) 0.132(3) -0.153(3)
O1 0.0579(11) 0.0554(12) 0.0717(13) -0.0092(9) -0.0121(10) 0.0167(9)
C9 0.079(3) 0.109(3) 0.136(4) -0.030(3) -0.005(3) 0.006(2)
C10 0.075(2) 0.092(3) 0.081(2) -0.005(2) -0.0094(18) 0.017(2)
C11 0.099(3) 0.133(4) 0.106(3) -0.051(3) -0.018(2) 0.057(3)
C12 0.130(3) 0.078(3) 0.087(3) -0.021(2) 0.008(2) 0.009(2)

loop_
_atom_type_symbol
_atom_type_description
_atom_type_scat_dispersion_real
_atom_type_scat_dispersion_imag
_atom_type_scat_source
C C 0.0033 0.0016 'International Tables Vol C Tables 4.2.6.8 and 6.1.1.4'
H H 0.0000 0.0000 'International Tables Vol C Tables 4.2.6.8 and 6.1.1.4'
N N 0.0061 0.0033 'International Tables Vol C Tables 4.2.6.8 and 6.1.1.4'
Li Li -0.0003 0.0001 'International Tables Vol C Tables 4.2.6.8 and 6.1.1.4'
O O 0.0106 0.0060 'International Tables Vol C Tables 4.2.6.8 and 6.1.1.4'
F F 0.0171 0.0103 'International Tables Vol C Tables 4.2.6.8 and 6.1.1.4'
Si Si 0.0817 0.0704 'International Tables Vol C Tables 4.2.6.8 and 6.1.1.4'

loop_
_geom_angle_atom_site_label_1
_geom_angle_atom_site_label_2
_geom_angle_atom_site_label_3
_geom_angle
_geom_angle_site_symmetry_1
_geom_angle_site_symmetry_3
_geom_angle_publ_flag
O1 Li1 O1 113.5(3) 2 . ?
O1 Li1 N1 118.15(11) 2 . ?
O1 Li1 N1 115.93(11) . . ?
O1 Li1 N1 115.93(11) 2 2 ?
O1 Li1 N1 118.15(11) . 2 ?
N1 Li1 N1 68.0(2) . 2 ?
O1 Li1 C1 123.25(15) 2 . ?
O1 Li1 C1 123.25(15) . . ?
N1 Li1 C1 34.00(10) . . ?
N1 Li1 C1 34.00(10) 2 . ?
C1 N1 Si1 132.68(18) . . ?
C1 N1 Li1 84.71(17) . . ?
Si1 N1 Li1 142.59(14) . . ?
N1 Si1 C8 115.02(13) . . ?
N1 Si1 C7 107.27(13) . . ?
C8 Si1 C7 107.64(18) . . ?
N1 Si1 C6 111.10(12) . . ?
C8 Si1 C6 108.40(19) . . ?
C7 Si1 C6 107.07(17) . . ?
N1 C1 N1 122.6(3) . 2 ?
N1 C1 C2 118.71(14) . . ?
N1 C1 C2 118.71(14) 2 . ?
N1 C1 Li1 61.29(14) . . ?
N1 C1 Li1 61.29(14) 2 . ?
C2 C1 Li1 180.000(1) . . ?
C3 C2 C3 117.5(5) . 2 ?
C3 C2 C1 121.3(2) . . ?
C3 C2 C1 121.3(2) 2 . ?
F1 C3 C2 120.3(3) . . ?
F1 C3 C4 118.6(4) . . ?
C2 C3 C4 121.1(5) . . ?
C5 C4 F3 121.2(3) . . ?
C5 C4 C3 120.2(6) . . ?
F3 C4 C3 118.6(6) . . ?
F2 C5 C4 120.0(3) . 2 ?
F2 C5 C4 120.0(3) . . ?
C4 C5 C4 120.0(6) 2 . ?
C11 O1 C10 112.7(3) . . ?
C11 O1 Li1 130.0(2) . . ?
C10 O1 Li1 115.5(2) . . ?
C9 C10 O1 110.8(4) . . ?
O1 C11 C12 113.3(3) . . ?

loop_
_geom_bond_atom_site_label_1
_geom_bond_atom_site_label_2
_geom_bond_distance
_geom_bond_site_symmetry_2
_geom_bond_publ_flag
Li1 O1 1.953(4) 2 ?
Li1 O1 1.953(4) . ?
Li1 N1 2.063(5) . ?
Li1 N1 2.063(5) 2 ?
Li1 C1 2.342(6) . ?
N1 C1 1.315(2) . ?
N1 Si1 1.712(2) . ?
Si1 C8 1.862(3) . ?
Si1 C7 1.863(3) . ?
Si1 C6 1.871(3) . ?
C1 N1 1.315(2) 2 ?
C1 C2 1.527(5) . ?
C2 C3 1.375(4) . ?
C2 C3 1.375(4) 2 ?
C3 F1 1.343(5) . ?
C3 C4 1.399(5) . ?
C4 C5 1.352(7) . ?
C4 F3 1.358(7) . ?
F2 C5 1.338(7) . ?
C5 C4 1.352(7) 2 ?
O1 C11 1.387(4) . ?
O1 C10 1.468(4) . ?
C9 C10 1.423(6) . ?
C11 C12 1.454(6) . ?

loop_
_geom_torsion_atom_site_label_1
_geom_torsion_atom_site_label_2
_geom_torsion_atom_site_label_3
_geom_torsion_atom_site_label_4
_geom_torsion
_geom_torsion_site_symmetry_1
_geom_torsion_site_symmetry_2
_geom_torsion_site_symmetry_3
_geom_torsion_site_symmetry_4
_geom_torsion_publ_flag
O1 Li1 N1 C1 108.59(17) 2 . . . ?
O1 Li1 N1 C1 -111.68(17) . . . . ?
N1 Li1 N1 C1 0.0 2 . . . ?
O1 Li1 N1 Si1 -72.8(2) 2 . . . ?
O1 Li1 N1 Si1 66.9(2) . . . . ?
N1 Li1 N1 Si1 178.6(3) 2 . . . ?
C1 Li1 N1 Si1 178.6(3) . . . . ?
C1 N1 Si1 C8 -48.0(3) . . . . ?
Li1 N1 Si1 C8 134.0(2) . . . . ?
C1 N1 Si1 C7 -167.7(2) . . . . ?
Li1 N1 Si1 C7 14.3(2) . . . . ?
C1 N1 Si1 C6 75.6(2) . . . . ?
Li1 N1 Si1 C6 -102.4(2) . . . . ?
Si1 N1 C1 N1 -178.8(2) . . . 2 ?
Li1 N1 C1 N1 0.0 . . . 2 ?
Si1 N1 C1 C2 1.2(2) . . . . ?
Li1 N1 C1 C2 180.0 . . . . ?
Si1 N1 C1 Li1 -178.8(2) . . . . ?
O1 Li1 C1 N1 -92.11(12) 2 . . . ?
O1 Li1 C1 N1 87.89(12) . . . . ?
N1 Li1 C1 N1 180.000(1) 2 . . . ?
O1 Li1 C1 N1 87.89(12) 2 . . 2 ?
O1 Li1 C1 N1 -92.11(12) . . . 2 ?
N1 Li1 C1 N1 180.0 . . . 2 ?
O1 Li1 C1 C2 155(100) 2 . . . ?
O1 Li1 C1 C2 -25(100) . . . . ?
N1 Li1 C1 C2 -113(100) . . . . ?
N1 Li1 C1 C2 67(100) 2 . . . ?
N1 C1 C2 C3 -86.18(16) . . . . ?
N1 C1 C2 C3 93.82(16) 2 . . . ?
Li1 C1 C2 C3 27(100) . . . . ?
N1 C1 C2 C3 93.82(16) . . . 2 ?
N1 C1 C2 C3 -86.18(16) 2 . . 2 ?
Li1 C1 C2 C3 -153(100) . . . 2 ?
C3 C2 C3 F1 178.9(3) 2 . . . ?
C1 C2 C3 F1 -1.1(3) . . . . ?
C3 C2 C3 C4 -0.1(2) 2 . . . ?
C1 C2 C3 C4 179.9(2) . . . . ?
F1 C3 C4 C5 -178.9(2) . . . . ?
C2 C3 C4 C5 0.1(4) . . . . ?
F1 C3 C4 F3 0.9(4) . . . . ?
C2 C3 C4 F3 180.0(2) . . . . ?
F3 C4 C5 F2 0.1(3) . . . . ?
C3 C4 C5 F2 179.9(2) . . . . ?
F3 C4 C5 C4 -179.9(3) . . . 2 ?
C3 C4 C5 C4 -0.1(2) . . . 2 ?
O1 Li1 O1 C11 -60.5(4) 2 . . . ?
N1 Li1 O1 C11 158.0(4) . . . . ?
N1 Li1 O1 C11 80.2(4) 2 . . . ?
C1 Li1 O1 C11 119.5(4) . . . . ?
O1 Li1 O1 C10 136.1(3) 2 . . . ?
N1 Li1 O1 C10 -5.5(3) . . . . ?
N1 Li1 O1 C10 -83.2(3) 2 . . . ?
C1 Li1 O1 C10 -43.9(3) . . . . ?
C11 O1 C10 C9 -82.4(4) . . . . ?
Li1 O1 C10 C9 83.9(3) . . . . ?
C10 O1 C11 C12 -177.2(4) . . . . ?
Li1 O1 C11 C12 19.0(7) . . . . ?
